data_4509522
loop_
_publ_author_name
'Hollis, Courtney A.'
'Hanton, Lyall R.'
'Morris, Jonathan C.'
'Sumby, Christopher J.'

_publ_section_title
;
 2-D Coordination Polymers of Hexa(4-cyanophenyl)[3]-radialene and
 Silver(I): Anion&#x00B7;&#x00B7;&#x00B7;\p-Interactions and Radialene
 C&#x2212;H&#x00B7;&#x00B7;&#x00B7;Anion Hydrogen Bonds in the Solid-State
 Interactions of Hexaaryl[3]-radialenes with Anions
;
_journal_issue 6
_journal_name_full 'Crystal Growth &amp; Design'
_journal_page_first 2911
_journal_paper_doi 10.1021/cg9002302
_journal_volume 9
_journal_year 2009
_chemical_formula_sum 'C50 H30 Ag F6 N8 O4 P'
_chemical_formula_weight 1059.66
_chemical_name_systematic
; 
 ? 
;
_space_group_IT_number 2
_symmetry_cell_setting triclinic
_symmetry_space_group_name_Hall '-P 1'
_symmetry_space_group_name_H-M 'P -1'
_atom_sites_solution_hydrogens geom
_atom_sites_solution_primary direct
_atom_sites_solution_secondary difmap
_audit_creation_method SHELXL-97
_cell_angle_alpha 111.45(3)
_cell_angle_beta 99.70(3)
_cell_angle_gamma 102.66(3)
_cell_formula_units_Z 2
_cell_length_a 9.4660(19)
_cell_length_b 15.576(3)
_cell_length_c 17.409(3)
_cell_measurement_temperature 273(2)
_cell_volume 2241.9(11)
_computing_cell_refinement 'APEXII (Bruker, 2004)'
_computing_data_collection 'APEXII (Bruker, 2004)'
_computing_data_reduction 'APEXII (Bruker, 2004)'
_computing_molecular_graphics 'XSeed (Barbour, 2001)'
_computing_publication_material 'local program'
_computing_structure_refinement 'SHELXL-97 (Sheldrick, 1997)'
_computing_structure_solution 'SHELXS-97 (Sheldrick, 1990)'
_diffrn_ambient_temperature 273(2)
_diffrn_measured_fraction_theta_full 0.974
_diffrn_measured_fraction_theta_max 0.974
_diffrn_measurement_device_type 'CCD area detector'
_diffrn_measurement_method 'phi and omega scans'
_diffrn_radiation_monochromator graphite
_diffrn_radiation_source 'fine-focus sealed tube'
_diffrn_radiation_type MoK\a
_diffrn_radiation_wavelength 0.71073
_diffrn_reflns_av_R_equivalents 0.0514
_diffrn_reflns_av_sigmaI/netI 0.0538
_diffrn_reflns_limit_h_max 12
_diffrn_reflns_limit_h_min -12
_diffrn_reflns_limit_k_max 20
_diffrn_reflns_limit_k_min -18
_diffrn_reflns_limit_l_max 21
_diffrn_reflns_limit_l_min -22
_diffrn_reflns_number 47316
_diffrn_reflns_theta_full 27.67
_diffrn_reflns_theta_max 27.67
_diffrn_reflns_theta_min 1.31
_exptl_absorpt_coefficient_mu 0.567
_exptl_absorpt_correction_T_max 1.000000
_exptl_absorpt_correction_T_min 0.868556
_exptl_absorpt_correction_type multi-scan
_exptl_absorpt_process_details
;
Using multiple and symmetry-related data measurements via the program SADABS
See R.H. Blessing, Acta Cryst (1995), A51, 33-38 
;
_exptl_crystal_colour red
_exptl_crystal_density_diffrn 1.570
_exptl_crystal_density_method 'not measured'
_exptl_crystal_description 'diamond-shaped block'
_exptl_crystal_F_000 1068
_exptl_crystal_size_max 0.36
_exptl_crystal_size_mid 0.15
_exptl_crystal_size_min 0.10
_refine_diff_density_max 1.964
_refine_diff_density_min -1.224
_refine_diff_density_rms 0.107
_refine_ls_extinction_method none
_refine_ls_goodness_of_fit_ref 1.068
_refine_ls_hydrogen_treatment constr
_refine_ls_matrix_type full
_refine_ls_number_parameters 662
_refine_ls_number_reflns 10217
_refine_ls_number_restraints 0
_refine_ls_restrained_S_all 1.068
_refine_ls_R_factor_all 0.0900
_refine_ls_R_factor_gt 0.0627
_refine_ls_shift/su_max 0.001
_refine_ls_shift/su_mean 0.000
_refine_ls_structure_factor_coef Fsqd
_refine_ls_weighting_details 'calc w=1/[\s^2^(Fo^2^)+(0.0853P)^2^+4.5108P] where P=(Fo^2^+2Fc^2^)/3'
_refine_ls_weighting_scheme calc
_refine_ls_wR_factor_gt 0.1611
_refine_ls_wR_factor_ref 0.1803
_reflns_number_gt 7309
_reflns_number_total 10217
_reflns_threshold_expression >2sigma(I)
_cod_data_source_file cg9002302sup1.cif
_cod_data_source_block {[Ag(1)](PF6)(CH3NO2)2}n
_cod_depositor_comments
;
The following automatic conversions were performed:

'_symmetry_cell_setting' value 'Triclinic' changed to 'triclinic'
according to /home/saulius/struct/CIF-dictionaries/cif_core.dic
dictionary named 'cif_core.dic' version 2.4.2 from 2011-04-26.

Automatic conversion script
Id: cif_fix_values 1891 2012-01-12 08:04:46Z andrius 
;
_cod_original_cell_volume 2241.9(7)
_cod_original_sg_symbol_H-M P-1
_cod_database_code 4509522

loop_
_symmetry_equiv_pos_as_xyz
'x, y, z'
'-x, -y, -z'

loop_
_atom_site_label
_atom_site_type_symbol
_atom_site_fract_x
_atom_site_fract_y
_atom_site_fract_z
_atom_site_U_iso_or_equiv
_atom_site_adp_type
_atom_site_occupancy
_atom_site_symmetry_multiplicity
_atom_site_calc_flag
_atom_site_refinement_flags
_atom_site_disorder_assembly
_atom_site_disorder_group
Ag1 Ag 0.38385(14) 0.57324(15) -0.06605(6) 0.0349(3) Uani 0.882(14) 1 d P . 1
N17 N 0.2082(4) 0.4936(3) -0.0246(2) 0.0314(8) Uani 1 1 d . . .
N37 N -0.4174(4) -0.3478(3) 0.0588(2) 0.0357(8) Uani 1 1 d . . .
N47 N 0.0527(5) 0.2903(3) 0.7757(2) 0.0422(10) Uani 1 1 d . . .
N67 N 0.2892(4) 0.6921(3) 0.1742(3) 0.0414(9) Uani 1 1 d . . .
N57 N 0.3867(4) 0.5053(3) 0.7946(2) 0.0333(8) Uani 1 1 d . . .
C10 C -0.0131(4) 0.2421(3) 0.1016(2) 0.0220(8) Uani 1 1 d . . .
C52 C 0.2468(4) 0.5301(3) 0.6066(3) 0.0270(8) Uani 1 1 d . . .
H52 H 0.2529 0.5908 0.6468 0.032 Uiso 1 1 calc R . .
C14 C 0.1996(4) 0.3581(3) 0.0986(2) 0.0254(8) Uani 1 1 d . . .
H14 H 0.3013 0.3934 0.1193 0.030 Uiso 1 1 calc R . .
C2 C -0.0436(4) 0.1929(3) 0.3041(2) 0.0233(8) Uani 1 1 d . . .
C13 C 0.1066(5) 0.3669(3) 0.0316(2) 0.0258(8) Uani 1 1 d . . .
C16 C 0.1644(5) 0.4366(3) -0.0004(2) 0.0264(8) Uani 1 1 d . . .
C64 C 0.3219(4) 0.5814(3) 0.3141(3) 0.0271(8) Uani 1 1 d . . .
H64 H 0.4184 0.6242 0.3308 0.033 Uiso 1 1 calc R . .
C3 C 0.0309(4) 0.2894(3) 0.3143(2) 0.0235(8) Uani 1 1 d . . .
C60 C 0.1448(4) 0.4536(3) 0.3278(2) 0.0237(8) Uani 1 1 d . . .
C63 C 0.2105(4) 0.5801(3) 0.2495(2) 0.0242(8) Uani 1 1 d . . .
C30 C -0.1451(4) 0.0234(3) 0.2815(2) 0.0245(8) Uani 1 1 d . . .
C32 C -0.3315(5) -0.1311(3) 0.2408(3) 0.0327(9) Uani 1 1 d . . .
H32 H -0.4118 -0.1684 0.2505 0.039 Uiso 1 1 calc R . .
C31 C -0.2638(5) -0.0336(3) 0.2964(3) 0.0303(9) Uani 1 1 d . . .
H31 H -0.2980 -0.0063 0.3440 0.036 Uiso 1 1 calc R . .
C15 C 0.1390(4) 0.2966(3) 0.1335(2) 0.0235(8) Uani 1 1 d . . .
H15 H 0.2000 0.2915 0.1785 0.028 Uiso 1 1 calc R . .
C56 C 0.3462(4) 0.4876(3) 0.7237(3) 0.0275(8) Uani 1 1 d . . .
C66 C 0.2512(5) 0.6429(3) 0.2073(3) 0.0299(9) Uani 1 1 d . . .
C6 C 0.1139(4) 0.3826(3) 0.3655(2) 0.0218(8) Uani 1 1 d . . .
C65 C 0.2898(4) 0.5198(3) 0.3534(2) 0.0256(8) Uani 1 1 d . . .
H65 H 0.3643 0.5219 0.3969 0.031 Uiso 1 1 calc R . .
C55 C 0.2301(4) 0.3480(3) 0.4862(2) 0.0241(8) Uani 1 1 d . . .
H55 H 0.2257 0.2878 0.4460 0.029 Uiso 1 1 calc R . .
C26 C -0.5012(5) -0.1975(3) -0.0458(3) 0.0341(10) Uani 1 1 d . . .
C5 C -0.0810(4) 0.1287(3) 0.3379(2) 0.0244(8) Uani 1 1 d . . .
C4 C -0.0812(4) 0.1815(3) 0.1427(2) 0.0217(8) Uani 1 1 d . . .
C25 C -0.1797(5) 0.0236(3) 0.0113(2) 0.0265(8) Uani 1 1 d . . .
H25 H -0.1025 0.0447 -0.0105 0.032 Uiso 1 1 calc R . .
C45 C 0.0117(5) 0.1151(3) 0.4758(2) 0.0271(8) Uani 1 1 d . . .
H45 H 0.0383 0.0610 0.4453 0.033 Uiso 1 1 calc R . .
C12 C -0.0439(5) 0.3104(3) -0.0030(3) 0.0283(9) Uani 1 1 d . . .
H12 H -0.1047 0.3150 -0.0483 0.034 Uiso 1 1 calc R . .
C53 C 0.2933(4) 0.4636(3) 0.6331(2) 0.0233(8) Uani 1 1 d . . .
C35 C -0.0902(5) -0.0195(3) 0.2117(3) 0.0279(9) Uani 1 1 d . . .
H35 H -0.0094 0.0176 0.2023 0.034 Uiso 1 1 calc R . .
C54 C 0.2866(4) 0.3729(3) 0.5725(2) 0.0258(8) Uani 1 1 d . . .
H54 H 0.3200 0.3295 0.5903 0.031 Uiso 1 1 calc R . .
C11 C -0.1017(4) 0.2473(3) 0.0311(2) 0.0263(8) Uani 1 1 d . . .
H11 H -0.2010 0.2076 0.0069 0.032 Uiso 1 1 calc R . .
C62 C 0.0638(4) 0.5173(3) 0.2249(2) 0.0239(8) Uani 1 1 d . . .
H62 H -0.0116 0.5179 0.1834 0.029 Uiso 1 1 calc R . .
C24 C -0.2814(5) -0.0696(3) -0.0344(3) 0.0302(9) Uani 1 1 d . . .
H24 H -0.2712 -0.1111 -0.0859 0.036 Uiso 1 1 calc R . .
C34 C -0.1548(5) -0.1168(3) 0.1566(3) 0.0287(9) Uani 1 1 d . . .
H34 H -0.1171 -0.1450 0.1108 0.034 Uiso 1 1 calc R . .
C33 C -0.2776(5) -0.1721(3) 0.1705(3) 0.0270(8) Uani 1 1 d . . .
C36 C -0.3532(5) -0.2711(3) 0.1094(3) 0.0280(9) Uani 1 1 d . . .
C61 C 0.0329(4) 0.4545(3) 0.2636(2) 0.0222(8) Uani 1 1 d . . .
H61 H -0.0638 0.4120 0.2469 0.027 Uiso 1 1 calc R . .
C20 C -0.1936(4) 0.0855(3) 0.0899(2) 0.0219(8) Uani 1 1 d . . .
C22 C -0.4188(4) -0.0371(3) 0.0735(3) 0.0274(8) Uani 1 1 d . . .
H22 H -0.5005 -0.0567 0.0929 0.033 Uiso 1 1 calc R . .
C51 C 0.1913(5) 0.5041(3) 0.5194(2) 0.0257(8) Uani 1 1 d . . .
H51 H 0.1617 0.5484 0.5015 0.031 Uiso 1 1 calc R . .
C41 C -0.0987(4) 0.2417(3) 0.4786(2) 0.0257(8) Uani 1 1 d . . .
H41 H -0.1452 0.2726 0.4501 0.031 Uiso 1 1 calc R . .
C50 C 0.1792(4) 0.4127(3) 0.4582(2) 0.0218(8) Uani 1 1 d . . .
C44 C 0.0399(5) 0.1487(3) 0.5640(3) 0.0283(9) Uani 1 1 d . . .
H44 H 0.0870 0.1181 0.5926 0.034 Uiso 1 1 calc R . .
C46 C 0.0279(5) 0.2636(3) 0.7021(3) 0.0316(9) Uani 1 1 d . . .
C42 C -0.0719(5) 0.2756(3) 0.5668(3) 0.0272(8) Uani 1 1 d . . .
H42 H -0.0998 0.3291 0.5972 0.033 Uiso 1 1 calc R . .
C40 C -0.0567(4) 0.1616(3) 0.4317(2) 0.0249(8) Uani 1 1 d . . .
C43 C -0.0026(5) 0.2291(3) 0.6103(2) 0.0261(8) Uani 1 1 d . . .
C23 C -0.3986(5) -0.0996(3) -0.0018(3) 0.0286(9) Uani 1 1 d . . .
C1 C -0.0420(4) 0.2130(3) 0.2294(2) 0.0232(8) Uani 1 1 d . . .
C21 C -0.3163(4) 0.0544(3) 0.1192(2) 0.0250(8) Uani 1 1 d . . .
H21 H -0.3286 0.0959 0.1701 0.030 Uiso 1 1 calc R . .
P70 P 0.44280(17) 0.20500(10) 0.30597(8) 0.0459(3) Uani 1 1 d . . .
F72 F 0.4881(6) 0.1099(3) 0.2884(4) 0.124(2) Uani 1 1 d . . .
F74 F 0.3949(4) 0.3010(3) 0.3256(3) 0.0747(11) Uani 1 1 d . . .
F71 F 0.3483(4) 0.1762(2) 0.3661(2) 0.0650(9) Uani 1 1 d . . .
F73 F 0.5256(6) 0.2308(3) 0.2433(3) 0.1062(16) Uani 1 1 d . . .
F75 F 0.2807(5) 0.1489(3) 0.2316(3) 0.0937(13) Uani 1 1 d . . .
F76 F 0.5817(4) 0.2634(3) 0.3842(3) 0.0876(13) Uani 1 1 d . . .
O87A O 0.6051(7) 0.0835(4) 0.6668(4) 0.0553(18) Uani 0.643(8) 1 d P A 1
N86A N 0.7283(6) 0.0741(3) 0.7060(4) 0.0575(13) Uani 0.643(8) 1 d P A 1
N27 N -0.5816(5) -0.2749(3) -0.0763(3) 0.0401(9) Uani 1 1 d . . .
O88A O 0.8168(7) 0.0461(5) 0.6656(4) 0.066(2) Uani 0.643(8) 1 d P A 1
C85A C 0.7415(7) 0.0903(5) 0.7959(4) 0.0675(16) Uani 0.643(8) 1 d P A 1
H85A H 0.8433 0.1265 0.8297 0.101 Uiso 0.643(8) 1 calc PR A 1
H85B H 0.7146 0.0290 0.7994 0.101 Uiso 0.643(8) 1 calc PR A 1
H85C H 0.6750 0.1258 0.8173 0.101 Uiso 0.643(8) 1 calc PR A 1
O83 O 0.4119(4) 0.2000(3) 0.6056(3) 0.0561(10) Uani 1 1 d . . .
O82 O 0.3250(5) 0.0492(3) 0.5210(4) 0.0930(18) Uani 1 1 d . . .
C80 C 0.5443(7) 0.1384(5) 0.5068(4) 0.0615(15) Uani 1 1 d . . .
H80A H 0.5145 0.0903 0.4487 0.092 Uiso 1 1 calc R . .
H80B H 0.6278 0.1295 0.5395 0.092 Uiso 1 1 calc R . .
H80C H 0.5735 0.2018 0.5076 0.092 Uiso 1 1 calc R . .
N81 N 0.4240(4) 0.1291(3) 0.5428(3) 0.0518(12) Uani 1 1 d . . .
O87B O 0.8220(16) 0.0755(10) 0.8522(8) 0.073(4) Uani 0.357(8) 1 d P A 2
O88B O 0.6282(16) 0.1085(12) 0.8268(11) 0.092(5) Uani 0.357(8) 1 d P A 2
Ag1A Ag 0.4020(15) 0.535(3) -0.0688(6) 0.059(7) Uani 0.118(14) 1 d P . 2
C85B C 0.7283(6) 0.0741(3) 0.7060(4) 0.0575(13) Uani 0.357(8) 1 d P A 2
H85D H 0.6439 0.0919 0.6851 0.086 Uiso 0.178(4) 1 calc PR A 2
H85E H 0.7139 0.0069 0.6719 0.086 Uiso 0.178(4) 1 calc PR A 2
H85F H 0.8186 0.1129 0.7023 0.086 Uiso 0.178(4) 1 calc PR A 2
H85G H 0.8070 0.0493 0.6878 0.086 Uiso 0.178(4) 1 calc PR A 2
H85H H 0.7371 0.1342 0.7009 0.086 Uiso 0.178(4) 1 calc PR A 2
H85I H 0.6323 0.0282 0.6706 0.086 Uiso 0.178(4) 1 calc PR A 2
N86B N 0.7415(7) 0.0903(5) 0.7959(4) 0.0675(16) Uani 0.357(8) 1 d P A 2

loop_
_atom_site_aniso_label
_atom_site_aniso_U_11
_atom_site_aniso_U_22
_atom_site_aniso_U_33
_atom_site_aniso_U_23
_atom_site_aniso_U_13
_atom_site_aniso_U_12
Ag1 0.0414(3) 0.0297(6) 0.0206(2) 0.0089(2) 0.00448(18) -0.0076(3)
N17 0.038(2) 0.0259(18) 0.0295(18) 0.0108(15) 0.0132(15) 0.0061(15)
N37 0.036(2) 0.027(2) 0.034(2) 0.0043(16) 0.0050(16) 0.0073(16)
N47 0.063(3) 0.041(2) 0.028(2) 0.0134(17) 0.0091(18) 0.030(2)
N67 0.043(2) 0.039(2) 0.044(2) 0.0264(19) 0.0044(18) 0.0053(18)
N57 0.040(2) 0.034(2) 0.0240(18) 0.0108(15) 0.0080(15) 0.0092(16)
C10 0.0278(19) 0.0151(18) 0.0207(18) 0.0059(14) 0.0048(15) 0.0065(15)
C52 0.030(2) 0.0201(19) 0.0245(19) 0.0041(16) 0.0091(16) 0.0042(16)
C14 0.0224(18) 0.0197(19) 0.027(2) 0.0037(16) 0.0070(16) 0.0039(15)
C2 0.0279(19) 0.0196(19) 0.0196(18) 0.0081(15) 0.0012(15) 0.0065(15)
C13 0.034(2) 0.0196(19) 0.0253(19) 0.0096(16) 0.0107(17) 0.0086(16)
C16 0.031(2) 0.023(2) 0.0222(19) 0.0059(16) 0.0092(16) 0.0083(17)
C64 0.0221(19) 0.026(2) 0.032(2) 0.0142(17) 0.0038(16) 0.0028(16)
C3 0.029(2) 0.0201(19) 0.0219(18) 0.0111(16) 0.0041(15) 0.0073(16)
C60 0.029(2) 0.0179(18) 0.0230(18) 0.0076(15) 0.0058(15) 0.0070(15)
C63 0.031(2) 0.0192(19) 0.0243(19) 0.0108(16) 0.0066(16) 0.0082(16)
C30 0.030(2) 0.0172(18) 0.0230(19) 0.0097(15) -0.0014(16) 0.0057(16)
C32 0.042(2) 0.022(2) 0.027(2) 0.0107(17) 0.0016(18) 0.0009(18)
C31 0.044(2) 0.020(2) 0.0216(19) 0.0073(16) 0.0075(18) 0.0050(18)
C15 0.0280(19) 0.0234(19) 0.0172(17) 0.0065(15) 0.0042(15) 0.0093(16)
C56 0.028(2) 0.024(2) 0.025(2) 0.0075(16) 0.0051(16) 0.0046(16)
C66 0.030(2) 0.027(2) 0.031(2) 0.0137(18) 0.0026(17) 0.0075(17)
C6 0.0255(19) 0.0203(19) 0.0195(18) 0.0096(15) 0.0037(15) 0.0065(15)
C65 0.028(2) 0.0222(19) 0.0236(19) 0.0099(16) 0.0003(16) 0.0069(16)
C55 0.028(2) 0.0180(18) 0.0209(18) 0.0054(15) 0.0021(15) 0.0057(15)
C26 0.036(2) 0.033(2) 0.032(2) 0.0160(19) 0.0032(19) 0.009(2)
C5 0.029(2) 0.0182(19) 0.0217(18) 0.0077(15) 0.0004(15) 0.0045(15)
C4 0.0237(18) 0.0200(18) 0.0189(17) 0.0070(15) 0.0021(14) 0.0069(15)
C25 0.030(2) 0.023(2) 0.0241(19) 0.0094(16) 0.0051(16) 0.0053(16)
C45 0.039(2) 0.0166(19) 0.0248(19) 0.0104(16) 0.0032(17) 0.0072(17)
C12 0.032(2) 0.026(2) 0.026(2) 0.0138(17) 0.0044(17) 0.0068(17)
C53 0.0230(18) 0.0227(19) 0.0183(17) 0.0062(15) 0.0041(14) 0.0013(15)
C35 0.027(2) 0.023(2) 0.032(2) 0.0121(17) 0.0034(17) 0.0073(16)
C54 0.0246(19) 0.024(2) 0.0247(19) 0.0093(16) 0.0010(15) 0.0050(16)
C11 0.0250(19) 0.024(2) 0.026(2) 0.0117(16) 0.0013(16) 0.0020(16)
C62 0.030(2) 0.0180(18) 0.0217(18) 0.0077(15) 0.0022(15) 0.0095(16)
C24 0.038(2) 0.022(2) 0.024(2) 0.0062(16) 0.0034(17) 0.0084(17)
C34 0.033(2) 0.021(2) 0.030(2) 0.0072(17) 0.0054(17) 0.0119(17)
C33 0.033(2) 0.0155(18) 0.027(2) 0.0073(16) -0.0013(17) 0.0064(16)
C36 0.029(2) 0.025(2) 0.029(2) 0.0105(18) 0.0040(17) 0.0093(17)
C61 0.0242(18) 0.0175(18) 0.0224(18) 0.0061(15) 0.0057(15) 0.0058(15)
C20 0.0251(19) 0.0175(18) 0.0221(18) 0.0104(15) 0.0009(15) 0.0054(15)
C22 0.0229(19) 0.026(2) 0.033(2) 0.0164(18) 0.0034(16) 0.0044(16)
C51 0.034(2) 0.0183(19) 0.0257(19) 0.0097(16) 0.0069(16) 0.0089(16)
C41 0.029(2) 0.0214(19) 0.0262(19) 0.0127(16) 0.0026(16) 0.0061(16)
C50 0.0224(18) 0.0222(19) 0.0190(17) 0.0098(15) 0.0036(15) 0.0028(15)
C44 0.038(2) 0.021(2) 0.027(2) 0.0134(17) 0.0051(17) 0.0094(17)
C46 0.041(2) 0.024(2) 0.033(2) 0.0144(18) 0.0069(19) 0.0157(19)
C42 0.031(2) 0.024(2) 0.027(2) 0.0103(17) 0.0072(17) 0.0098(17)
C40 0.028(2) 0.0181(19) 0.0222(19) 0.0090(15) 0.0003(15) -0.0001(15)
C43 0.031(2) 0.023(2) 0.0209(18) 0.0106(16) 0.0024(16) 0.0040(16)
C23 0.029(2) 0.022(2) 0.030(2) 0.0124(17) -0.0013(17) 0.0050(16)
C1 0.0256(19) 0.0190(18) 0.0237(19) 0.0095(15) 0.0027(15) 0.0063(15)
C21 0.0276(19) 0.026(2) 0.0220(18) 0.0115(16) 0.0024(15) 0.0096(16)
P70 0.0667(9) 0.0380(7) 0.0330(6) 0.0150(6) 0.0165(6) 0.0139(6)
F72 0.139(4) 0.058(2) 0.237(6) 0.072(3) 0.146(5) 0.059(3)
F74 0.069(2) 0.068(2) 0.104(3) 0.052(2) 0.016(2) 0.0319(19)
F71 0.061(2) 0.060(2) 0.086(3) 0.0370(19) 0.0328(18) 0.0192(17)
F73 0.160(4) 0.084(3) 0.107(3) 0.049(3) 0.096(3) 0.038(3)
F75 0.084(3) 0.104(3) 0.067(2) 0.033(2) 0.003(2) -0.002(2)
F76 0.068(2) 0.081(3) 0.105(3) 0.068(2) -0.022(2) -0.012(2)
O87A 0.059(4) 0.060(4) 0.052(4) 0.028(3) 0.005(3) 0.026(3)
N86A 0.069(3) 0.037(3) 0.065(3) 0.019(2) 0.028(3) 0.009(2)
N27 0.044(2) 0.030(2) 0.042(2) 0.0154(18) 0.0075(18) 0.0070(18)
O88A 0.056(4) 0.073(5) 0.066(4) 0.017(3) 0.029(3) 0.027(3)
C85A 0.068(4) 0.064(4) 0.071(4) 0.029(3) 0.010(3) 0.029(3)
O83 0.065(2) 0.049(2) 0.072(3) 0.038(2) 0.031(2) 0.0207(19)
O82 0.068(3) 0.037(2) 0.172(6) 0.039(3) 0.044(3) 0.011(2)
C80 0.064(4) 0.064(4) 0.064(4) 0.040(3) 0.015(3) 0.013(3)
N81 0.035(2) 0.0180(19) 0.097(4) 0.024(2) 0.001(2) 0.0099(17)
O87B 0.084(9) 0.075(9) 0.047(7) 0.017(6) 0.028(7) 0.005(7)
O88B 0.076(10) 0.099(12) 0.126(13) 0.064(10) 0.037(9) 0.042(9)
Ag1A 0.041(3) 0.089(15) 0.022(2) 0.024(4) 0.0022(18) -0.023(5)
C85B 0.069(3) 0.037(3) 0.065(3) 0.019(2) 0.028(3) 0.009(2)
N86B 0.068(4) 0.064(4) 0.071(4) 0.029(3) 0.010(3) 0.029(3)

loop_
_atom_type_symbol
_atom_type_description
_atom_type_scat_dispersion_real
_atom_type_scat_dispersion_imag
_atom_type_scat_source
C C 0.0033 0.0016 'International Tables Vol C Tables 4.2.6.8 and 6.1.1.4'
H H 0.0000 0.0000 'International Tables Vol C Tables 4.2.6.8 and 6.1.1.4'
Ag Ag -0.8971 1.1015 'International Tables Vol C Tables 4.2.6.8 and 6.1.1.4'
F F 0.0171 0.0103 'International Tables Vol C Tables 4.2.6.8 and 6.1.1.4'
N N 0.0061 0.0033 'International Tables Vol C Tables 4.2.6.8 and 6.1.1.4'
P P 0.1023 0.0942 'International Tables Vol C Tables 4.2.6.8 and 6.1.1.4'
O O 0.0106 0.0060 'International Tables Vol C Tables 4.2.6.8 and 6.1.1.4'

loop_
_geom_angle_atom_site_label_1
_geom_angle_atom_site_label_2
_geom_angle_atom_site_label_3
_geom_angle
_geom_angle_site_symmetry_1
_geom_angle_site_symmetry_3
N17 Ag1 N57 117.80(14) . 1_554
N17 Ag1 N37 102.04(15) . 1_665
N57 Ag1 N37 129.99(15) 1_554 1_665
N17 Ag1 N27 130.28(16) . 1_665
N57 Ag1 N27 88.29(15) 1_554 1_665
N37 Ag1 N27 87.85(15) 1_665 1_665
C16 N17 Ag1A 135.8(14) . .
C16 N17 Ag1 151.9(3) . .
Ag1A N17 Ag1 16.7(13) . .
C36 N37 Ag1 139.5(3) . 1_445
C36 N37 Ag1A 155.1(13) . 1_445
Ag1 N37 Ag1A 15.7(12) 1_445 1_445
C56 N57 Ag1A 164.8(7) . 1_556
C56 N57 Ag1 153.7(3) . 1_556
Ag1A N57 Ag1 16.4(13) 1_556 1_556
C15 C10 C11 119.0(3) . .
C15 C10 C4 120.6(3) . .
C11 C10 C4 120.4(3) . .
C51 C52 C53 119.1(4) . .
C51 C52 H52 120.4 . .
C53 C52 H52 120.4 . .
C15 C14 C13 119.7(4) . .
C15 C14 H14 120.1 . .
C13 C14 H14 120.1 . .
C5 C2 C3 150.6(4) . .
C5 C2 C1 149.3(4) . .
C3 C2 C1 59.9(3) . .
C12 C13 C14 120.5(4) . .
C12 C13 C16 119.0(4) . .
C14 C13 C16 120.4(4) . .
N17 C16 C13 178.1(4) . .
C65 C64 C63 120.5(4) . .
C65 C64 H64 119.8 . .
C63 C64 H64 119.8 . .
C6 C3 C2 150.2(4) . .
C6 C3 C1 149.6(4) . .
C2 C3 C1 60.1(3) . .
C65 C60 C61 118.3(3) . .
C65 C60 C6 120.2(3) . .
C61 C60 C6 121.4(3) . .
C64 C63 C62 120.3(3) . .
C64 C63 C66 118.5(4) . .
C62 C63 C66 121.2(3) . .
C31 C30 C35 119.2(4) . .
C31 C30 C5 120.0(4) . .
C35 C30 C5 120.8(4) . .
C31 C32 C33 119.3(4) . .
C31 C32 H32 120.3 . .
C33 C32 H32 120.3 . .
C32 C31 C30 120.7(4) . .
C32 C31 H31 119.7 . .
C30 C31 H31 119.7 . .
C14 C15 C10 120.3(4) . .
C14 C15 H15 119.8 . .
C10 C15 H15 119.8 . .
N57 C56 C53 179.1(5) . .
N67 C66 C63 177.1(5) . .
C3 C6 C60 119.9(3) . .
C3 C6 C50 120.2(3) . .
C60 C6 C50 119.9(3) . .
C64 C65 C60 120.4(4) . .
C64 C65 H65 119.8 . .
C60 C65 H65 119.8 . .
C54 C55 C50 120.8(4) . .
C54 C55 H55 119.6 . .
C50 C55 H55 119.6 . .
N27 C26 C23 176.2(5) . .
C2 C5 C40 120.6(3) . .
C2 C5 C30 120.4(3) . .
C40 C5 C30 119.0(3) . .
C1 C4 C20 118.7(3) . .
C1 C4 C10 120.9(3) . .
C20 C4 C10 120.4(3) . .
C24 C25 C20 120.3(4) . .
C24 C25 H25 119.9 . .
C20 C25 H25 119.9 . .
C44 C45 C40 120.8(4) . .
C44 C45 H45 119.6 . .
C40 C45 H45 119.6 . .
C11 C12 C13 119.0(4) . .
C11 C12 H12 120.5 . .
C13 C12 H12 120.5 . .
C52 C53 C54 120.4(3) . .
C52 C53 C56 120.1(3) . .
C54 C53 C56 119.5(4) . .
C34 C35 C30 120.8(4) . .
C34 C35 H35 119.6 . .
C30 C35 H35 119.6 . .
C55 C54 C53 119.7(4) . .
C55 C54 H54 120.2 . .
C53 C54 H54 120.2 . .
C12 C11 C10 121.2(4) . .
C12 C11 H11 119.4 . .
C10 C11 H11 119.4 . .
C61 C62 C63 118.9(3) . .
C61 C62 H62 120.6 . .
C63 C62 H62 120.6 . .
C23 C24 C25 119.2(4) . .
C23 C24 H24 120.4 . .
C25 C24 H24 120.4 . .
C35 C34 C33 119.3(4) . .
C35 C34 H34 120.3 . .
C33 C34 H34 120.3 . .
C32 C33 C34 120.6(4) . .
C32 C33 C36 119.8(4) . .
C34 C33 C36 119.5(4) . .
N37 C36 C33 176.6(4) . .
C62 C61 C60 121.5(4) . .
C62 C61 H61 119.2 . .
C60 C61 H61 119.2 . .
C25 C20 C21 119.0(3) . .
C25 C20 C4 121.4(3) . .
C21 C20 C4 119.5(3) . .
C21 C22 C23 119.4(4) . .
C21 C22 H22 120.3 . .
C23 C22 H22 120.3 . .
C52 C51 C50 121.2(4) . .
C52 C51 H51 119.4 . .
C50 C51 H51 119.4 . .
C42 C41 C40 121.0(4) . .
C42 C41 H41 119.5 . .
C40 C41 H41 119.5 . .
C51 C50 C55 118.7(3) . .
C51 C50 C6 121.7(3) . .
C55 C50 C6 119.6(3) . .
C45 C44 C43 119.9(4) . .
C45 C44 H44 120.0 . .
C43 C44 H44 120.0 . .
N47 C46 C43 179.2(4) . .
C41 C42 C43 120.0(4) . .
C41 C42 H42 120.0 . .
C43 C42 H42 120.0 . .
C41 C40 C45 118.6(3) . .
C41 C40 C5 120.3(3) . .
C45 C40 C5 121.1(4) . .
C42 C43 C44 119.6(4) . .
C42 C43 C46 121.0(4) . .
C44 C43 C46 119.3(3) . .
C22 C23 C24 121.1(4) . .
C22 C23 C26 118.7(4) . .
C24 C23 C26 120.3(4) . .
C4 C1 C3 150.6(4) . .
C4 C1 C2 149.4(4) . .
C3 C1 C2 59.9(3) . .
C22 C21 C20 120.9(4) . .
C22 C21 H21 119.6 . .
C20 C21 H21 119.6 . .
F76 P70 F73 93.3(3) . .
F76 P70 F72 91.2(3) . .
F73 P70 F72 93.2(2) . .
F76 P70 F74 88.6(2) . .
F73 P70 F74 88.3(2) . .
F72 P70 F74 178.5(2) . .
F76 P70 F71 90.0(2) . .
F73 P70 F71 176.6(3) . .
F72 P70 F71 87.5(2) . .
F74 P70 F71 91.0(2) . .
F76 P70 F75 171.9(3) . .
F73 P70 F75 92.8(3) . .
F72 P70 F75 93.7(3) . .
F74 P70 F75 86.3(2) . .
F71 P70 F75 83.8(2) . .
O88A N86A O87A 120.1(6) . .
O88A N86A C85A 124.7(6) . .
O87A N86A C85A 114.9(5) . .
C26 N27 Ag1 141.4(4) . 1_445
N81 C80 H80A 109.5 . .
N81 C80 H80B 109.5 . .
H80A C80 H80B 109.5 . .
N81 C80 H80C 109.5 . .
H80A C80 H80C 109.5 . .
H80B C80 H80C 109.5 . .
O82 N81 O83 114.4(5) . .
O82 N81 C80 123.1(5) . .
O83 N81 C80 122.3(4) . .
N17 Ag1A N57 122.9(4) . 1_554
N17 Ag1A N37 103.0(6) . 1_665
N57 Ag1A N37 131.0(7) 1_554 1_665

loop_
_geom_bond_atom_site_label_1
_geom_bond_atom_site_label_2
_geom_bond_distance
_geom_bond_site_symmetry_2
Ag1 N17 2.231(4) .
Ag1 N57 2.273(4) 1_554
Ag1 N37 2.330(4) 1_665
Ag1 N27 2.393(5) 1_665
N17 C16 1.145(5) .
N17 Ag1A 2.167(8) .
N37 C36 1.143(5) .
N37 Ag1 2.329(4) 1_445
N37 Ag1A 2.360(15) 1_445
N47 C46 1.156(5) .
N67 C66 1.149(5) .
N57 C56 1.137(5) .
N57 Ag1A 2.223(7) 1_556
N57 Ag1 2.273(4) 1_556
C10 C15 1.397(5) .
C10 C11 1.403(5) .
C10 C4 1.484(5) .
C52 C51 1.391(5) .
C52 C53 1.400(6) .
C52 H52 0.9300 .
C14 C15 1.386(6) .
C14 C13 1.406(6) .
C14 H14 0.9300 .
C2 C5 1.348(5) .
C2 C3 1.444(5) .
C2 C1 1.447(5) .
C13 C12 1.393(6) .
C13 C16 1.439(6) .
C64 C65 1.380(6) .
C64 C63 1.397(5) .
C64 H64 0.9300 .
C3 C6 1.356(5) .
C3 C1 1.444(5) .
C60 C65 1.408(5) .
C60 C61 1.411(5) .
C60 C6 1.479(5) .
C63 C62 1.402(6) .
C63 C66 1.448(6) .
C30 C31 1.396(6) .
C30 C35 1.401(6) .
C30 C5 1.486(5) .
C32 C31 1.394(6) .
C32 C33 1.395(6) .
C32 H32 0.9300 .
C31 H31 0.9300 .
C15 H15 0.9300 .
C56 C53 1.447(5) .
C6 C50 1.481(5) .
C65 H65 0.9300 .
C55 C54 1.381(5) .
C55 C50 1.405(5) .
C55 H55 0.9300 .
C26 N27 1.143(6) .
C26 C23 1.449(6) .
C5 C40 1.480(5) .
C4 C1 1.359(5) .
C4 C20 1.477(5) .
C25 C24 1.397(6) .
C25 C20 1.403(5) .
C25 H25 0.9300 .
C45 C44 1.384(6) .
C45 C40 1.408(5) .
C45 H45 0.9300 .
C12 C11 1.386(5) .
C12 H12 0.9300 .
C53 C54 1.401(5) .
C35 C34 1.386(6) .
C35 H35 0.9300 .
C54 H54 0.9300 .
C11 H11 0.9300 .
C62 C61 1.386(5) .
C62 H62 0.9300 .
C24 C23 1.396(6) .
C24 H24 0.9300 .
C34 C33 1.400(6) .
C34 H34 0.9300 .
C33 C36 1.443(6) .
C61 H61 0.9300 .
C20 C21 1.407(5) .
C22 C21 1.381(6) .
C22 C23 1.392(6) .
C22 H22 0.9300 .
C51 C50 1.398(5) .
C51 H51 0.9300 .
C41 C42 1.385(5) .
C41 C40 1.401(6) .
C41 H41 0.9300 .
C44 C43 1.404(6) .
C44 H44 0.9300 .
C46 C43 1.441(6) .
C42 C43 1.403(5) .
C42 H42 0.9300 .
C21 H21 0.9300 .
P70 F76 1.542(4) .
P70 F73 1.562(4) .
P70 F72 1.570(4) .
P70 F74 1.592(4) .
P70 F71 1.607(4) .
P70 F75 1.646(4) .
O87A N86A 1.314(8) .
N86A O88A 1.233(7) .
N86A C85A 1.470(8) .
N27 Ag1 2.393(5) 1_445
C85A H85A 0.9600 .
C85A H85B 0.9600 .
C85A H85C 0.9600 .
O83 N81 1.283(6) .
O82 N81 1.263(6) .
C80 N81 1.394(7) .
C80 H80A 0.9600 .
C80 H80B 0.9600 .
C80 H80C 0.9600 .
Ag1A N57 2.222(7) 1_554
Ag1A N37 2.360(15) 1_665
